data_7213751
loop_
_publ_author_name
'He, Hongming'
'Sun, Fuxing'
'Su, Hongmin'
'Jia, Jiangtao'
'Li, Qin'
'Zhu, Guangshan'

_publ_section_title
;
 Syntheses, structures and luminescence properties of three metal--organic
 frameworks based on 5-(4-(2H-tetrazol-5-yl)phenoxy)isophthalic acid
;
_journal_issue 3
_journal_name_full CrystEngComm
_journal_page_first 339
_journal_paper_doi 10.1039/c3ce41764f
_journal_volume 16
_journal_year 2014
_chemical_formula_moiety 'C15 H7 Cd2 N4 O8, O'
_chemical_formula_sum 'C15 H7 Cd2 N4 O9'
_chemical_formula_weight 612.07
_chemical_name_systematic
; 
 ? 
;
_space_group_IT_number 2
_symmetry_cell_setting triclinic
_symmetry_space_group_name_Hall '-P 1'
_symmetry_space_group_name_H-M 'P -1'
_atom_sites_solution_hydrogens geom
_atom_sites_solution_primary direct
_atom_sites_solution_secondary difmap
_audit_creation_method SHELXL-97
_cell_angle_alpha 90.7260(10)
_cell_angle_beta 100.2520(10)
_cell_angle_gamma 105.2650(10)
_cell_formula_units_Z 2
_cell_length_a 9.1794(9)
_cell_length_b 9.4600(9)
_cell_length_c 11.1538(10)
_cell_measurement_temperature 293(2)
_cell_volume 917.66(15)
_computing_structure_refinement 'SHELXL-97 (Sheldrick, 1997)'
_computing_structure_solution 'SHELXS-97 (Sheldrick, 1990)'
_diffrn_ambient_temperature 293(2)
_diffrn_measured_fraction_theta_full 0.990
_diffrn_measured_fraction_theta_max 0.990
_diffrn_radiation_monochromator graphite
_diffrn_radiation_source 'fine-focus sealed tube'
_diffrn_radiation_type MoK\a
_diffrn_radiation_wavelength 0.71073
_diffrn_reflns_av_R_equivalents 0.0134
_diffrn_reflns_av_sigmaI/netI 0.0278
_diffrn_reflns_limit_h_max 10
_diffrn_reflns_limit_h_min -10
_diffrn_reflns_limit_k_max 11
_diffrn_reflns_limit_k_min -11
_diffrn_reflns_limit_l_max 9
_diffrn_reflns_limit_l_min -13
_diffrn_reflns_number 4689
_diffrn_reflns_theta_full 25.01
_diffrn_reflns_theta_max 25.01
_diffrn_reflns_theta_min 1.86
_exptl_absorpt_coefficient_mu 2.377
_exptl_absorpt_correction_T_max 0.7169
_exptl_absorpt_correction_T_min 0.6478
_exptl_absorpt_correction_type empirical
_exptl_absorpt_process_details SADABS
_exptl_crystal_colour COLORLESS
_exptl_crystal_density_diffrn 2.215
_exptl_crystal_density_method 'not measured'
_exptl_crystal_description BLOCK
_exptl_crystal_F_000 586
_exptl_crystal_size_max 0.20
_exptl_crystal_size_mid 0.20
_exptl_crystal_size_min 0.15
_refine_diff_density_max 0.546
_refine_diff_density_min -0.480
_refine_diff_density_rms 0.092
_refine_ls_extinction_method none
_refine_ls_goodness_of_fit_ref 1.034
_refine_ls_hydrogen_treatment mixed
_refine_ls_matrix_type full
_refine_ls_number_parameters 271
_refine_ls_number_reflns 3216
_refine_ls_number_restraints 0
_refine_ls_restrained_S_all 1.034
_refine_ls_R_factor_all 0.0310
_refine_ls_R_factor_gt 0.0244
_refine_ls_shift/su_max 0.001
_refine_ls_shift/su_mean 0.000
_refine_ls_structure_factor_coef Fsqd
_refine_ls_weighting_details 'calc w=1/[\s^2^(Fo^2^)+(0.0267P)^2^+1.2243P] where P=(Fo^2^+2Fc^2^)/3'
_refine_ls_weighting_scheme calc
_refine_ls_wR_factor_gt 0.0570
_refine_ls_wR_factor_ref 0.0604
_reflns_number_gt 2763
_reflns_number_total 3216
_reflns_threshold_expression >2sigma(I)
_cod_data_source_file c3ce41764f.txt
_cod_data_source_block a
_cod_depositor_comments
;
The following automatic conversions were performed:

'_symmetry_cell_setting' value 'Triclinic' changed to 'triclinic'
according to
/usr/data/users/saulius/automatic-downloads/current/RSC/lib/dictionaries/cif_core.dic
dictionary named 'cif_core.dic' version 2.4.2 from 2011-04-26.

Automatic conversion script
Id: cif_fix_values 2281 2013-09-26 08:29:07Z andrius 
;
_cod_original_sg_symbol_H-M P-1
_cod_database_code 7213751

loop_
_symmetry_equiv_pos_as_xyz
'x, y, z'
'-x, -y, -z'

loop_
_atom_site_label
_atom_site_type_symbol
_atom_site_fract_x
_atom_site_fract_y
_atom_site_fract_z
_atom_site_U_iso_or_equiv
_atom_site_adp_type
_atom_site_occupancy
_atom_site_symmetry_multiplicity
_atom_site_calc_flag
_atom_site_refinement_flags
C1 C 0.0761(5) -0.2357(4) 0.3034(4) 0.0255(9) Uani 1 1 d .
C2 C 0.1338(4) -0.1375(4) 0.4176(3) 0.0206(8) Uani 1 1 d .
C3 C 0.1479(4) -0.1952(4) 0.5301(3) 0.0236(8) Uani 1 1 d .
H3 H 0.1260 -0.2964 0.5352 0.028 Uiso 1 1 calc R
C4 C 0.1945(4) -0.1039(4) 0.6368(3) 0.0226(8) Uani 1 1 d .
C5 C 0.2286(4) 0.0471(4) 0.6288(3) 0.0232(8) Uani 1 1 d .
H5 H 0.2594 0.1092 0.6992 0.028 Uiso 1 1 calc R
C6 C 0.2163(4) 0.1046(4) 0.5153(4) 0.0233(8) Uani 1 1 d .
C7 C 0.1675(4) 0.0143(4) 0.4099(3) 0.0249(8) Uani 1 1 d .
H7 H 0.1572 0.0543 0.3341 0.030 Uiso 1 1 calc R
C8 C 0.1993(4) -0.1691(4) 0.7594(3) 0.0246(8) Uani 1 1 d .
C9 C 0.3537(4) 0.3536(4) 0.5791(3) 0.0239(8) Uani 1 1 d .
C10 C 0.3260(5) 0.4855(4) 0.6033(4) 0.0381(11) Uani 1 1 d .
H10 H 0.2314 0.5017 0.5714 0.046 Uiso 1 1 calc R
C11 C 0.4400(5) 0.5944(5) 0.6755(4) 0.0388(11) Uani 1 1 d .
H11 H 0.4220 0.6846 0.6905 0.047 Uiso 1 1 calc R
C12 C 0.5794(4) 0.5713(4) 0.7253(3) 0.0236(8) Uani 1 1 d .
C13 C 0.6041(5) 0.4372(4) 0.6990(4) 0.0360(11) Uani 1 1 d .
H13 H 0.6979 0.4198 0.7315 0.043 Uiso 1 1 calc R
C14 C 0.4919(5) 0.3281(5) 0.6252(4) 0.0379(11) Uani 1 1 d .
H14 H 0.5105 0.2388 0.6073 0.046 Uiso 1 1 calc R
C15 C 0.6978(4) 0.6869(4) 0.8040(3) 0.0227(8) Uani 1 1 d .
Cd1 Cd 0.16276(3) -0.13385(3) 0.03213(2) 0.02312(9) Uani 1 1 d .
Cd2 Cd -0.00304(3) -0.52291(3) 0.15004(2) 0.02529(9) Uani 1 1 d .
N1 N 0.6724(4) 0.8115(3) 0.8424(3) 0.0267(7) Uani 1 1 d .
N2 N 0.8067(4) 0.8872(3) 0.9112(3) 0.0254(7) Uani 1 1 d .
N3 N 0.9077(4) 0.8117(3) 0.9152(3) 0.0250(7) Uani 1 1 d .
N4 N 0.8424(4) 0.6844(3) 0.8473(3) 0.0235(7) Uani 1 1 d .
O1 O 0.0406(3) -0.1795(3) 0.2039(2) 0.0341(7) Uani 1 1 d .
O2 O 0.0626(3) -0.3709(3) 0.3140(2) 0.0320(7) Uani 1 1 d .
O3 O 0.1556(3) -0.3061(3) 0.7580(3) 0.0354(7) Uani 1 1 d .
O4 O 0.2464(4) -0.0823(3) 0.8535(3) 0.0387(7) Uani 1 1 d .
O5 O 0.2374(3) 0.2536(3) 0.5000(3) 0.0325(7) Uani 1 1 d .
O6 O 0.4065(4) -0.0944(4) 0.1516(4) 0.0669(11) Uani 1 1 d .
O7 O 0.1416(3) -0.3749(3) 0.0313(2) 0.0230(6) Uani 1 1 d .
O8 O -0.2412(4) -0.3904(4) 0.1247(4) 0.0651(11) Uani 1 1 d .
O9 O 0.4773(5) 0.6854(6) 0.0264(4) 0.0927(16) Uani 1 1 d .

loop_
_atom_site_aniso_label
_atom_site_aniso_U_11
_atom_site_aniso_U_22
_atom_site_aniso_U_33
_atom_site_aniso_U_23
_atom_site_aniso_U_13
_atom_site_aniso_U_12
C1 0.030(2) 0.022(2) 0.024(2) -0.0043(16) 0.0068(17) 0.0047(16)
C2 0.0221(19) 0.0171(18) 0.020(2) -0.0027(15) 0.0038(15) 0.0007(15)
C3 0.026(2) 0.0208(19) 0.024(2) -0.0023(15) 0.0054(16) 0.0057(16)
C4 0.023(2) 0.023(2) 0.021(2) 0.0019(15) 0.0042(16) 0.0051(16)
C5 0.024(2) 0.0204(19) 0.023(2) -0.0054(15) 0.0037(16) 0.0030(16)
C6 0.024(2) 0.0151(18) 0.028(2) 0.0006(15) 0.0013(16) 0.0025(15)
C7 0.027(2) 0.025(2) 0.020(2) 0.0027(16) 0.0039(16) 0.0031(16)
C8 0.024(2) 0.027(2) 0.022(2) 0.0039(16) 0.0067(16) 0.0029(16)
C9 0.027(2) 0.0153(18) 0.022(2) -0.0006(15) -0.0025(16) -0.0037(15)
C10 0.027(2) 0.025(2) 0.056(3) -0.004(2) -0.010(2) 0.0086(18)
C11 0.032(2) 0.022(2) 0.058(3) -0.015(2) -0.005(2) 0.0090(18)
C12 0.026(2) 0.0173(18) 0.024(2) -0.0019(15) 0.0029(16) 0.0015(15)
C13 0.025(2) 0.026(2) 0.050(3) -0.0085(19) -0.0101(19) 0.0054(18)
C14 0.037(3) 0.021(2) 0.052(3) -0.0135(19) -0.002(2) 0.0086(19)
C15 0.028(2) 0.0171(19) 0.021(2) 0.0009(15) 0.0038(16) 0.0032(16)
Cd1 0.03149(17) 0.01528(15) 0.01895(16) -0.00100(10) 0.00117(12) 0.00246(11)
Cd2 0.03736(18) 0.01671(15) 0.01849(16) -0.00163(11) 0.00566(12) 0.00140(12)
N1 0.0276(18) 0.0192(16) 0.0284(19) -0.0067(14) -0.0001(14) 0.0016(14)
N2 0.0299(18) 0.0189(16) 0.0244(18) -0.0024(13) 0.0007(14) 0.0043(14)
N3 0.0291(18) 0.0190(16) 0.0231(18) -0.0025(13) 0.0016(14) 0.0023(14)
N4 0.0286(18) 0.0134(15) 0.0244(18) -0.0030(13) -0.0006(14) 0.0028(13)
O1 0.0491(19) 0.0301(16) 0.0207(15) 0.0005(12) 0.0041(13) 0.0086(14)
O2 0.0488(18) 0.0219(15) 0.0227(15) -0.0060(11) 0.0029(13) 0.0083(13)
O3 0.0505(19) 0.0241(16) 0.0328(17) 0.0078(12) 0.0165(14) 0.0061(13)
O4 0.054(2) 0.0365(17) 0.0208(15) -0.0004(13) 0.0101(14) 0.0014(14)
O5 0.0409(17) 0.0147(13) 0.0311(16) 0.0000(11) -0.0110(13) 0.0007(12)
O6 0.051(2) 0.053(2) 0.079(3) 0.007(2) -0.026(2) 0.0088(18)
O7 0.0290(14) 0.0155(13) 0.0217(14) 0.0009(10) 0.0038(11) 0.0017(11)
O8 0.064(3) 0.061(2) 0.064(3) 0.003(2) 0.007(2) 0.009(2)
O9 0.071(3) 0.142(5) 0.080(3) 0.031(3) 0.032(3) 0.042(3)

loop_
_atom_type_symbol
_atom_type_description
_atom_type_scat_dispersion_real
_atom_type_scat_dispersion_imag
_atom_type_scat_source
C C 0.0033 0.0016 'International Tables Vol C Tables 4.2.6.8 and 6.1.1.4'
H H 0.0000 0.0000 'International Tables Vol C Tables 4.2.6.8 and 6.1.1.4'
Cd Cd -0.8075 1.2024 'International Tables Vol C Tables 4.2.6.8 and 6.1.1.4'
N N 0.0061 0.0033 'International Tables Vol C Tables 4.2.6.8 and 6.1.1.4'
O O 0.0106 0.0060 'International Tables Vol C Tables 4.2.6.8 and 6.1.1.4'

loop_
_geom_angle_atom_site_label_1
_geom_angle_atom_site_label_2
_geom_angle_atom_site_label_3
_geom_angle
_geom_angle_site_symmetry_1
_geom_angle_site_symmetry_3
O2 C1 O1 124.4(4) . .
O2 C1 C2 117.0(3) . .
O1 C1 C2 118.5(3) . .
C3 C2 C7 119.6(3) . .
C3 C2 C1 120.8(3) . .
C7 C2 C1 119.6(3) . .
C2 C3 C4 120.9(3) . .
C2 C3 H3 119.6 . .
C4 C3 H3 119.6 . .
C5 C4 C3 119.4(3) . .
C5 C4 C8 120.4(3) . .
C3 C4 C8 120.1(3) . .
C6 C5 C4 119.5(3) . .
C6 C5 H5 120.2 . .
C4 C5 H5 120.2 . .
C7 C6 C5 121.1(3) . .
C7 C6 O5 115.9(3) . .
C5 C6 O5 122.8(3) . .
C6 C7 C2 119.6(4) . .
C6 C7 H7 120.2 . .
C2 C7 H7 120.2 . .
O3 C8 O4 125.9(4) . .
O3 C8 C4 116.2(3) . .
O4 C8 C4 117.9(3) . .
C14 C9 C10 121.0(3) . .
C14 C9 O5 123.0(3) . .
C10 C9 O5 115.9(3) . .
C9 C10 C11 119.4(4) . .
C9 C10 H10 120.3 . .
C11 C10 H10 120.3 . .
C12 C11 C10 121.1(4) . .
C12 C11 H11 119.5 . .
C10 C11 H11 119.5 . .
C11 C12 C13 118.1(4) . .
C11 C12 C15 120.4(3) . .
C13 C12 C15 121.5(4) . .
C12 C13 C14 121.4(4) . .
C12 C13 H13 119.3 . .
C14 C13 H13 119.3 . .
C9 C14 C13 119.0(4) . .
C9 C14 H14 120.5 . .
C13 C14 H14 120.5 . .
N4 C15 N1 110.7(3) . .
N4 C15 C12 126.2(3) . .
N1 C15 C12 123.2(3) . .
O7 Cd1 O4 99.99(10) . 1_554
O7 Cd1 O6 88.32(11) . .
O4 Cd1 O6 95.49(13) 1_554 .
O7 Cd1 N2 164.82(10) . 2_666
O4 Cd1 N2 93.73(11) 1_554 2_666
O6 Cd1 N2 83.91(12) . 2_666
O7 Cd1 O1 83.43(9) . .
O4 Cd1 O1 171.30(11) 1_554 .
O6 Cd1 O1 92.60(13) . .
N2 Cd1 O1 83.92(10) 2_666 .
O7 Cd1 N3 88.70(10) . 1_444
O4 Cd1 N3 86.87(11) 1_554 1_444
O6 Cd1 N3 176.48(12) . 1_444
N2 Cd1 N3 98.57(10) 2_666 1_444
O1 Cd1 N3 85.20(10) . 1_444
O7 Cd1 Cd2 36.20(6) . 2_545
O4 Cd1 Cd2 76.85(7) 1_554 2_545
O6 Cd1 Cd2 117.80(10) . 2_545
N2 Cd1 Cd2 156.74(8) 2_666 2_545
O1 Cd1 Cd2 102.16(7) . 2_545
N3 Cd1 Cd2 60.17(7) 1_444 2_545
O2 Cd2 O3 91.66(10) . 2_546
O2 Cd2 O7 156.38(10) . 2_545
O3 Cd2 O7 89.18(10) 2_546 2_545
O2 Cd2 O7 97.25(10) . .
O3 Cd2 O7 171.08(10) 2_546 .
O7 Cd2 O7 82.77(9) 2_545 .
O2 Cd2 N4 112.58(10) . 2_656
O3 Cd2 N4 87.19(11) 2_546 2_656
O7 Cd2 N4 91.04(10) 2_545 2_656
O7 Cd2 N4 89.10(10) . 2_656
O2 Cd2 O8 77.57(11) . .
O3 Cd2 O8 84.60(11) 2_546 .
O7 Cd2 O8 79.02(10) 2_545 .
O7 Cd2 O8 97.58(10) . .
N4 Cd2 O8 167.17(11) 2_656 .
O2 Cd2 Cd2 133.72(7) . 2_545
O3 Cd2 Cd2 130.80(8) 2_546 2_545
O7 Cd2 Cd2 41.73(6) 2_545 2_545
O7 Cd2 Cd2 41.04(6) . 2_545
N4 Cd2 Cd2 90.09(8) 2_656 2_545
O8 Cd2 Cd2 87.85(8) . 2_545
O2 Cd2 Cd1 157.92(7) . 2_545
O3 Cd2 Cd1 66.96(7) 2_546 2_545
O7 Cd2 Cd1 36.10(6) 2_545 2_545
O7 Cd2 Cd1 104.14(6) . 2_545
N4 Cd2 Cd1 63.01(7) 2_656 2_545
O8 Cd2 Cd1 104.57(8) . 2_545
Cd2 Cd2 Cd1 68.230(10) 2_545 2_545
C15 N1 N2 105.1(3) . .
N3 N2 N1 109.7(3) . .
N3 N2 Cd1 130.8(2) . 2_666
N1 N2 Cd1 118.2(2) . 2_666
N2 N3 N4 109.1(3) . .
N2 N3 Cd1 128.8(2) . 1_666
N4 N3 Cd1 122.0(2) . 1_666
C15 N4 N3 105.4(3) . .
C15 N4 Cd2 139.6(2) . 2_656
N3 N4 Cd2 114.8(2) . 2_656
C1 O1 Cd1 131.7(3) . .
C1 O2 Cd2 120.0(2) . .
C8 O3 Cd2 138.1(3) . 2_546
C8 O4 Cd1 122.8(3) . 1_556
C9 O5 C6 119.0(3) . .
Cd1 O7 Cd2 107.70(10) . 2_545
Cd1 O7 Cd2 121.41(11) . .
Cd2 O7 Cd2 97.23(9) 2_545 .

loop_
_geom_bond_atom_site_label_1
_geom_bond_atom_site_label_2
_geom_bond_distance
_geom_bond_site_symmetry_2
C1 O2 1.262(4) .
C1 O1 1.264(5) .
C1 C2 1.496(5) .
C2 C3 1.374(5) .
C2 C7 1.394(5) .
C3 C4 1.394(5) .
C3 H3 0.9300 .
C4 C5 1.387(5) .
C4 C8 1.505(5) .
C5 C6 1.382(5) .
C5 H5 0.9300 .
C6 C7 1.377(5) .
C6 O5 1.388(4) .
C7 H7 0.9300 .
C8 O3 1.251(5) .
C8 O4 1.262(5) .
C9 C14 1.365(6) .
C9 C10 1.370(5) .
C9 O5 1.387(4) .
C10 C11 1.384(6) .
C10 H10 0.9300 .
C11 C12 1.375(6) .
C11 H11 0.9300 .
C12 C13 1.383(5) .
C12 C15 1.469(5) .
C13 C14 1.386(6) .
C13 H13 0.9300 .
C14 H14 0.9300 .
C15 N4 1.336(5) .
C15 N1 1.339(5) .
Cd1 O7 2.237(2) .
Cd1 O4 2.274(3) 1_554
Cd1 O6 2.326(3) .
Cd1 N2 2.340(3) 2_666
Cd1 O1 2.376(3) .
Cd1 N3 2.389(3) 1_444
Cd1 Cd2 3.6176(4) 2_545
Cd2 O2 2.205(3) .
Cd2 O3 2.234(3) 2_546
Cd2 O7 2.243(2) 2_545
Cd2 O7 2.274(2) .
Cd2 N4 2.383(3) 2_656
Cd2 O8 2.768(4) .
Cd2 Cd2 3.3888(6) 2_545
Cd2 Cd1 3.6176(4) 2_545
N1 N2 1.344(4) .
N2 N3 1.306(4) .
N2 Cd1 2.340(3) 2_666
N3 N4 1.349(4) .
N3 Cd1 2.389(3) 1_666
N4 Cd2 2.383(3) 2_656
O3 Cd2 2.234(3) 2_546
O4 Cd1 2.274(3) 1_556
O7 Cd2 2.243(2) 2_545

loop_
_geom_torsion_atom_site_label_1
_geom_torsion_atom_site_label_2
_geom_torsion_atom_site_label_3
_geom_torsion_atom_site_label_4
_geom_torsion
_geom_torsion_site_symmetry_1
_geom_torsion_site_symmetry_4
O2 C1 C2 C3 -9.9(6) . .
O1 C1 C2 C3 168.3(4) . .
O2 C1 C2 C7 172.8(4) . .
O1 C1 C2 C7 -9.0(6) . .
C7 C2 C3 C4 0.4(6) . .
C1 C2 C3 C4 -176.9(4) . .
C2 C3 C4 C5 -0.7(6) . .
C2 C3 C4 C8 175.9(3) . .
C3 C4 C5 C6 -0.3(6) . .
C8 C4 C5 C6 -176.8(3) . .
C4 C5 C6 C7 1.4(6) . .
C4 C5 C6 O5 175.1(3) . .
C5 C6 C7 C2 -1.7(6) . .
O5 C6 C7 C2 -175.8(3) . .
C3 C2 C7 C6 0.8(6) . .
C1 C2 C7 C6 178.1(4) . .
C5 C4 C8 O3 174.6(4) . .
C3 C4 C8 O3 -1.9(5) . .
C5 C4 C8 O4 -5.4(6) . .
C3 C4 C8 O4 178.0(4) . .
C14 C9 C10 C11 0.0(7) . .
O5 C9 C10 C11 -176.1(4) . .
C9 C10 C11 C12 -1.3(8) . .
C10 C11 C12 C13 1.5(7) . .
C10 C11 C12 C15 -178.6(4) . .
C11 C12 C13 C14 -0.4(7) . .
C15 C12 C13 C14 179.7(4) . .
C10 C9 C14 C13 1.1(7) . .
O5 C9 C14 C13 176.9(4) . .
C12 C13 C14 C9 -0.9(7) . .
C11 C12 C15 N4 -172.5(4) . .
C13 C12 C15 N4 7.4(6) . .
C11 C12 C15 N1 7.7(6) . .
C13 C12 C15 N1 -172.4(4) . .
N4 C15 N1 N2 0.2(4) . .
C12 C15 N1 N2 180.0(3) . .
C15 N1 N2 N3 -0.6(4) . .
C15 N1 N2 Cd1 167.9(2) . 2_666
N1 N2 N3 N4 0.9(4) . .
Cd1 N2 N3 N4 -165.8(2) 2_666 .
N1 N2 N3 Cd1 -174.4(2) . 1_666
Cd1 N2 N3 Cd1 19.0(5) 2_666 1_666
N1 C15 N4 N3 0.3(4) . .
C12 C15 N4 N3 -179.5(4) . .
N1 C15 N4 Cd2 175.1(3) . 2_656
C12 C15 N4 Cd2 -4.7(6) . 2_656
N2 N3 N4 C15 -0.7(4) . .
Cd1 N3 N4 C15 174.9(2) 1_666 .
N2 N3 N4 Cd2 -177.0(2) . 2_656
Cd1 N3 N4 Cd2 -1.4(3) 1_666 2_656
O2 C1 O1 Cd1 -74.2(5) . .
C2 C1 O1 Cd1 107.7(4) . .
O7 Cd1 O1 C1 56.3(3) . .
O4 Cd1 O1 C1 169.9(6) 1_554 .
O6 Cd1 O1 C1 -31.7(3) . .
N2 Cd1 O1 C1 -115.3(3) 2_666 .
N3 Cd1 O1 C1 145.5(3) 1_444 .
Cd2 Cd1 O1 C1 87.4(3) 2_545 .
O1 C1 O2 Cd2 6.9(5) . .
C2 C1 O2 Cd2 -175.0(2) . .
O3 Cd2 O2 C1 -140.1(3) 2_546 .
O7 Cd2 O2 C1 -48.3(4) 2_545 .
O7 Cd2 O2 C1 40.2(3) . .
N4 Cd2 O2 C1 132.3(3) 2_656 .
O8 Cd2 O2 C1 -56.0(3) . .
Cd2 Cd2 O2 C1 18.7(3) 2_545 .
Cd1 Cd2 O2 C1 -154.1(2) 2_545 .
O4 C8 O3 Cd2 46.3(7) . 2_546
C4 C8 O3 Cd2 -133.8(3) . 2_546
O3 C8 O4 Cd1 -30.1(6) . 1_556
C4 C8 O4 Cd1 149.9(3) . 1_556
C14 C9 O5 C6 35.7(6) . .
C10 C9 O5 C6 -148.2(4) . .
C7 C6 O5 C9 -146.2(4) . .
C5 C6 O5 C9 39.8(5) . .
O4 Cd1 O7 Cd2 -50.81(13) 1_554 2_545
O6 Cd1 O7 Cd2 -146.09(14) . 2_545
N2 Cd1 O7 Cd2 154.8(3) 2_666 2_545
O1 Cd1 O7 Cd2 121.10(12) . 2_545
N3 Cd1 O7 Cd2 35.78(12) 1_444 2_545
O4 Cd1 O7 Cd2 -161.27(13) 1_554 .
O6 Cd1 O7 Cd2 103.45(16) . .
N2 Cd1 O7 Cd2 44.4(4) 2_666 .
O1 Cd1 O7 Cd2 10.64(13) . .
N3 Cd1 O7 Cd2 -74.68(14) 1_444 .
Cd2 Cd1 O7 Cd2 -110.46(17) 2_545 .
O2 Cd2 O7 Cd1 -40.31(14) . .
O3 Cd2 O7 Cd1 141.6(6) 2_546 .
O7 Cd2 O7 Cd1 115.88(16) 2_545 .
N4 Cd2 O7 Cd1 -152.96(13) 2_656 .
O8 Cd2 O7 Cd1 38.03(14) . .
Cd2 Cd2 O7 Cd1 115.88(16) 2_545 .
Cd1 Cd2 O7 Cd1 145.20(10) 2_545 .
O2 Cd2 O7 Cd2 -156.19(10) . 2_545
O3 Cd2 O7 Cd2 25.8(7) 2_546 2_545
O7 Cd2 O7 Cd2 0.0 2_545 2_545
N4 Cd2 O7 Cd2 91.16(10) 2_656 2_545
O8 Cd2 O7 Cd2 -77.85(11) . 2_545
Cd1 Cd2 O7 Cd2 29.32(9) 2_545 2_545
